data_7019577
loop_
_publ_author_name
'Joarder, Biplab'
'Chaudhari, Abhijeet K.'
'Rogez, Guillaume'
'Ghosh, Sujit K.'

_publ_section_title
;
 A carboxylate-based dinuclear dysprosium(iii) cluster exhibiting slow
 magnetic relaxation behaviour.
;
_journal_issue 25
_journal_name_full 'Dalton transactions (Cambridge, England : 2003)'
_journal_page_first 7695
_journal_page_last 7699
_journal_paper_doi 10.1039/c2dt30643c
_journal_volume 41
_journal_year 2012
_chemical_formula_moiety 'C26 H53 Dy2 O16'
_chemical_formula_sum 'C26 H53 Dy2 O16'
_chemical_formula_weight 946.68
_chemical_name_common Compound1
_chemical_name_systematic
;
?
;
_space_group_IT_number 14
_symmetry_cell_setting monoclinic
_symmetry_space_group_name_Hall '-P 2ybc'
_symmetry_space_group_name_H-M 'P 1 21/c 1'
_atom_sites_solution_hydrogens geom
_atom_sites_solution_primary direct
_atom_sites_solution_secondary difmap
_audit_creation_method SHELXL-97
_cell_angle_alpha 90.00
_cell_angle_beta 98.046(8)
_cell_angle_gamma 90.00
_cell_formula_units_Z 2
_cell_length_a 14.710(6)
_cell_length_b 13.941(6)
_cell_length_c 8.914(4)
_cell_measurement_temperature 200(2)
_cell_volume 1810.0(13)
_computing_cell_refinement 'Bruker SMART'
_computing_data_collection 'Bruker SMART'
_computing_data_reduction 'Bruker SAINT'
_computing_molecular_graphics 'Bruker SHELXTL'
_computing_publication_material 'Bruker SHELXTL'
_computing_structure_refinement 'SHELXL-97 (Sheldrick, 2008)'
_computing_structure_solution 'SHELXL-97 (Sheldrick, 2008)'
_diffrn_ambient_temperature 200(2)
_diffrn_measured_fraction_theta_full 1.000
_diffrn_measured_fraction_theta_max 1.000
_diffrn_radiation_monochromator graphite
_diffrn_radiation_source 'fine-focus sealed tube'
_diffrn_radiation_type MoK\a
_diffrn_radiation_wavelength 0.71073
_diffrn_reflns_av_R_equivalents 0.0000
_diffrn_reflns_av_sigmaI/netI 0.0013
_diffrn_reflns_limit_h_max 18
_diffrn_reflns_limit_h_min -18
_diffrn_reflns_limit_k_max 17
_diffrn_reflns_limit_k_min 0
_diffrn_reflns_limit_l_max 11
_diffrn_reflns_limit_l_min 0
_diffrn_reflns_number 3659
_diffrn_reflns_theta_full 26.24
_diffrn_reflns_theta_max 26.24
_diffrn_reflns_theta_min 1.40
_exptl_absorpt_coefficient_mu 4.160
_exptl_absorpt_correction_T_max 0.7059
_exptl_absorpt_correction_T_min 0.6351
_exptl_absorpt_correction_type multi-scan
_exptl_absorpt_process_details 'multi-scan absorption'
_exptl_crystal_colour Colourless
_exptl_crystal_density_diffrn 1.737
_exptl_crystal_density_method 'not measured'
_exptl_crystal_description Rod
_exptl_crystal_F_000 938
_exptl_crystal_size_max 0.12
_exptl_crystal_size_mid 0.10
_exptl_crystal_size_min 0.09
_refine_diff_density_max 1.172
_refine_diff_density_min -0.890
_refine_diff_density_rms 0.096
_refine_ls_extinction_method none
_refine_ls_goodness_of_fit_ref 1.103
_refine_ls_hydrogen_treatment mixed
_refine_ls_matrix_type full
_refine_ls_number_parameters 153
_refine_ls_number_reflns 3659
_refine_ls_number_restraints 0
_refine_ls_restrained_S_all 1.103
_refine_ls_R_factor_all 0.0242
_refine_ls_R_factor_gt 0.0242
_refine_ls_shift/su_max 0.102
_refine_ls_shift/su_mean 0.003
_refine_ls_structure_factor_coef Fsqd
_refine_ls_weighting_details 'calc w=1/[\s^2^(Fo^2^)+(0.0309P)^2^+4.4662P] where P=(Fo^2^+2Fc^2^)/3'
_refine_ls_weighting_scheme calc
_refine_ls_wR_factor_gt 0.0650
_refine_ls_wR_factor_ref 0.0650
_reflns_number_gt 3657
_reflns_number_total 3659
_reflns_threshold_expression >2\s(I)
_cod_data_source_file c2dt30643c.txt
_cod_data_source_block Compound1
_cod_depositor_comments
;
The following automatic conversions were performed:

'_symmetry_cell_setting' value 'Monoclinic' changed to 'monoclinic'
according to /home/saulius/struct/CIF-dictionaries/cif_core.dic
dictionary named 'cif_core.dic' version 2.4.1 from 2010-06-29.

Automatic conversion script
Id: cif_fix_values 1891 2012-01-12 08:04:46Z andrius 
;
_cod_original_sg_symbol_H-M P21/c
_cod_database_code 7019577

loop_
_symmetry_equiv_pos_as_xyz
'x, y, z'
'-x, y+1/2, -z+1/2'
'-x, -y, -z'
'x, -y-1/2, z-1/2'

loop_
_atom_site_label
_atom_site_type_symbol
_atom_site_fract_x
_atom_site_fract_y
_atom_site_fract_z
_atom_site_U_iso_or_equiv
_atom_site_adp_type
_atom_site_occupancy
_atom_site_symmetry_multiplicity
_atom_site_calc_flag
_atom_site_refinement_flags
C1 C 0.3084(3) 0.4638(3) 1.2156(4) 0.0428(9) Uani 1 1 d .
C2 C 0.2496(4) 0.5000(4) 1.3228(6) 0.0771(17) Uani 1 1 d .
H2A H 0.2540 0.5693 1.3295 0.092 Uiso 1 1 calc R
H2B H 0.2690 0.4734 1.4227 0.092 Uiso 1 1 calc R
C3 C 0.1516(7) 0.4703(9) 1.2664(13) 0.149(4) Uiso 1 1 d .
H3A H 0.1503 0.4016 1.2499 0.179 Uiso 1 1 calc R
H3B H 0.1142 0.4838 1.3453 0.179 Uiso 1 1 calc R
C4 C 0.1103(8) 0.5168(12) 1.1285(12) 0.238(10) Uani 1 1 d .
H4A H 0.0557 0.4828 1.0874 0.357 Uiso 1 1 calc R
H4B H 0.1529 0.5166 1.0562 0.357 Uiso 1 1 calc R
H4C H 0.0949 0.5817 1.1502 0.357 Uiso 1 1 calc R
C5 C 0.2630(3) 0.3627(3) 0.7609(5) 0.0451(9) Uiso 1 1 d .
C6 C 0.1793(3) 0.3312(4) 0.6430(6) 0.0655(13) Uiso 1 1 d .
H6A H 0.1755 0.3730 0.5554 0.079 Uiso 1 1 calc R
H6B H 0.1898 0.2664 0.6095 0.079 Uiso 1 1 calc R
C7 C 0.0863(8) 0.3341(10) 0.7069(15) 0.160(4) Uiso 1 1 d .
H7A H 0.0937 0.3115 0.8108 0.192 Uiso 1 1 calc R
H7B H 0.0619 0.3989 0.7037 0.192 Uiso 1 1 calc R
C8 C 0.0235(11) 0.2684(12) 0.6050(17) 0.220(7) Uiso 1 1 d .
H8A H -0.0389 0.2791 0.6209 0.330 Uiso 1 1 calc R
H8B H 0.0399 0.2029 0.6281 0.330 Uiso 1 1 calc R
H8C H 0.0295 0.2814 0.5011 0.330 Uiso 1 1 calc R
C9 C 0.4285(3) 0.6089(3) 0.7945(5) 0.0406(8) Uiso 1 1 d .
C10 C 0.3399(4) 0.6155(4) 0.6944(7) 0.0731(15) Uiso 1 1 d .
H10A H 0.3205 0.5525 0.6563 0.088 Uiso 1 1 calc R
H10B H 0.3455 0.6570 0.6089 0.088 Uiso 1 1 calc R
C11 C 0.2626(8) 0.6613(9) 0.7997(13) 0.150(4) Uiso 1 1 d .
H11A H 0.2608 0.6228 0.8899 0.180 Uiso 1 1 calc R
H11B H 0.2789 0.7265 0.8302 0.180 Uiso 1 1 calc R
C12 C 0.1734(16) 0.6592(18) 0.703(3) 0.340(12) Uiso 1 1 d .
H12A H 0.1274 0.6855 0.7581 0.510 Uiso 1 1 calc R
H12B H 0.1579 0.5942 0.6752 0.510 Uiso 1 1 calc R
H12C H 0.1766 0.6967 0.6140 0.510 Uiso 1 1 calc R
C13 C 0.39163(19) 0.1121(2) 0.9558(4) 0.0221(6) Uiso 1 1 d .
H13A H 0.3356 0.0793 0.9674 0.033 Uiso 1 1 calc R
H13B H 0.4398 0.0906 1.0324 0.033 Uiso 1 1 calc R
H13C H 0.4080 0.0985 0.8575 0.033 Uiso 1 1 calc R
Dy1 Dy 0.407635(12) 0.390341(9) 0.983166(14) 0.03045(7) Uani 1 1 d .
O1 O 0.3442(2) 0.5173(2) 1.1245(3) 0.0474(7) Uani 1 1 d .
O2 O 0.3256(2) 0.37276(16) 1.2064(3) 0.0355(6) Uani 1 1 d .
O3 O 0.2458(3) 0.3968(3) 0.8909(5) 0.0804(12) Uani 1 1 d .
O4 O 0.33851(18) 0.36338(18) 0.7254(3) 0.0348(5) Uani 1 1 d .
O5 O 0.4496(2) 0.53361(16) 0.8730(2) 0.0381(6) Uani 1 1 d .
O6 O 0.4846(2) 0.67741(19) 0.8093(3) 0.0444(6) Uani 1 1 d .
O7 O 0.3772(2) 0.22662(17) 0.9729(3) 0.0471(7) Uani 1 1 d .
O8 O 0.5315(2) 0.33671(18) 0.8610(3) 0.0460(6) Uani 1 1 d .

loop_
_atom_site_aniso_label
_atom_site_aniso_U_11
_atom_site_aniso_U_22
_atom_site_aniso_U_33
_atom_site_aniso_U_23
_atom_site_aniso_U_13
_atom_site_aniso_U_12
C1 0.055(2) 0.0333(19) 0.037(2) 0.0076(16) -0.0023(16) 0.0038(16)
C2 0.122(5) 0.060(3) 0.059(3) 0.013(3) 0.052(3) 0.012(3)
C4 0.215(12) 0.40(2) 0.122(8) 0.091(11) 0.093(8) 0.217(15)
Dy1 0.07042(14) 0.01069(9) 0.01159(9) -0.00051(4) 0.01041(7) -0.00249(6)
O1 0.0681(18) 0.0415(15) 0.0352(14) 0.0027(12) 0.0159(13) 0.0008(13)
O2 0.0720(17) 0.0198(10) 0.0159(10) 0.0035(8) 0.0107(10) 0.0037(11)
O3 0.089(3) 0.077(3) 0.080(3) -0.023(2) 0.028(2) -0.007(2)
O4 0.0573(15) 0.0281(12) 0.0199(11) -0.0045(9) 0.0080(10) -0.0047(11)
O5 0.0862(19) 0.0148(10) 0.0134(10) 0.0051(8) 0.0075(11) -0.0014(11)
O6 0.0661(17) 0.0308(13) 0.0328(13) 0.0007(11) -0.0049(12) 0.0028(12)
O7 0.104(2) 0.0167(11) 0.0250(12) -0.0040(9) 0.0238(13) -0.0149(13)
O8 0.0760(19) 0.0208(12) 0.0443(15) -0.0039(11) 0.0195(13) 0.0027(12)

loop_
_atom_type_symbol
_atom_type_description
_atom_type_scat_dispersion_real
_atom_type_scat_dispersion_imag
_atom_type_scat_source
C C 0.0033 0.0016 'International Tables Vol C Tables 4.2.6.8 and 6.1.1.4'
H H 0.0000 0.0000 'International Tables Vol C Tables 4.2.6.8 and 6.1.1.4'
Dy Dy -0.1892 4.4098 'International Tables Vol C Tables 4.2.6.8 and 6.1.1.4'
O O 0.0106 0.0060 'International Tables Vol C Tables 4.2.6.8 and 6.1.1.4'

loop_
_geom_angle_atom_site_label_1
_geom_angle_atom_site_label_2
_geom_angle_atom_site_label_3
_geom_angle
_geom_angle_site_symmetry_1
_geom_angle_site_symmetry_3
O1 C1 O2 115.5(4) . .
O1 C1 C2 123.4(4) . .
O2 C1 C2 121.0(4) . .
O1 C1 Dy1 56.8(2) . .
O2 C1 Dy1 59.0(2) . .
C2 C1 Dy1 174.3(4) . .
C1 C2 C3 108.1(6) . .
C1 C2 H2A 110.1 . .
C3 C2 H2A 110.1 . .
C1 C2 H2B 110.1 . .
C3 C2 H2B 110.1 . .
H2A C2 H2B 108.4 . .
C4 C3 C2 115.3(11) . .
C4 C3 H3A 108.5 . .
C2 C3 H3A 108.5 . .
C4 C3 H3B 108.5 . .
C2 C3 H3B 108.5 . .
H3A C3 H3B 107.5 . .
C3 C4 H4A 109.5 . .
C3 C4 H4B 109.5 . .
H4A C4 H4B 109.5 . .
C3 C4 H4C 109.5 . .
H4A C4 H4C 109.5 . .
H4B C4 H4C 109.5 . .
O4 C5 O3 122.2(4) . .
O4 C5 C6 119.7(4) . .
O3 C5 C6 117.6(4) . .
O4 C5 Dy1 62.1(2) . .
O3 C5 Dy1 62.2(3) . .
C6 C5 Dy1 171.4(3) . .
C7 C6 C5 113.4(6) . .
C7 C6 H6A 108.9 . .
C5 C6 H6A 108.9 . .
C7 C6 H6B 108.9 . .
C5 C6 H6B 108.9 . .
H6A C6 H6B 107.7 . .
C8 C7 C6 105.0(10) . .
C8 C7 H7A 110.8 . .
C6 C7 H7A 110.8 . .
C8 C7 H7B 110.7 . .
C6 C7 H7B 110.7 . .
H7A C7 H7B 108.8 . .
C7 C8 H8A 109.5 . .
C7 C8 H8B 109.4 . .
H8A C8 H8B 109.5 . .
C7 C8 H8C 109.5 . .
H8A C8 H8C 109.5 . .
H8B C8 H8C 109.5 . .
O6 C9 O5 117.5(4) . .
O6 C9 C10 121.8(4) . .
O5 C9 C10 120.7(4) . .
O6 C9 Dy1 56.93(19) . 3_667
O5 C9 Dy1 60.8(2) . 3_667
C10 C9 Dy1 173.1(3) . 3_667
C9 C10 C11 107.0(6) . .
C9 C10 H10A 110.3 . .
C11 C10 H10A 110.3 . .
C9 C10 H10B 110.3 . .
C11 C10 H10B 110.3 . .
H10A C10 H10B 108.6 . .
C12 C11 C10 106.5(12) . .
C12 C11 H11A 110.4 . .
C10 C11 H11A 110.4 . .
C12 C11 H11B 110.4 . .
C10 C11 H11B 110.4 . .
H11A C11 H11B 108.6 . .
C11 C12 H12A 109.5 . .
C11 C12 H12B 109.5 . .
H12A C12 H12B 109.5 . .
C11 C12 H12C 109.5 . .
H12A C12 H12C 109.5 . .
H12B C12 H12C 109.5 . .
O7 C13 H13A 109.5 . .
O7 C13 H13B 109.5 . .
H13A C13 H13B 109.5 . .
O7 C13 H13C 109.5 . .
H13A C13 H13C 109.5 . .
H13B C13 H13C 109.5 . .
O7 Dy1 O5 151.60(8) . .
O7 Dy1 O8 80.11(10) . .
O5 Dy1 O8 79.16(9) . .
O7 Dy1 O3 81.25(13) . .
O5 Dy1 O3 97.51(13) . .
O8 Dy1 O3 129.89(13) . .
O7 Dy1 O4 75.88(9) . .
O5 Dy1 O4 80.47(8) . .
O8 Dy1 O4 76.19(10) . .
O3 Dy1 O4 54.22(12) . .
O7 Dy1 O1 130.45(10) . .
O5 Dy1 O1 74.93(9) . .
O8 Dy1 O1 147.40(10) . .
O3 Dy1 O1 73.57(12) . .
O4 Dy1 O1 117.80(10) . .
O7 Dy1 O6 75.64(10) . 3_667
O5 Dy1 O6 117.63(10) . 3_667
O8 Dy1 O6 76.58(10) . 3_667
O3 Dy1 O6 140.88(13) . 3_667
O4 Dy1 O6 143.33(9) . 3_667
O1 Dy1 O6 98.26(10) . 3_667
O7 Dy1 O2 79.75(8) . .
O5 Dy1 O2 127.31(8) . .
O8 Dy1 O2 146.02(9) . .
O3 Dy1 O2 73.08(13) . .
O4 Dy1 O2 124.22(9) . .
O1 Dy1 O2 52.50(9) . .
O6 Dy1 O2 72.06(10) 3_667 .
O7 Dy1 O5 124.88(10) . 3_667
O5 Dy1 O5 66.89(9) . 3_667
O8 Dy1 O5 74.26(10) . 3_667
O3 Dy1 O5 150.01(11) . 3_667
O4 Dy1 O5 139.20(8) . 3_667
O1 Dy1 O5 77.55(10) . 3_667
O6 Dy1 O5 51.46(9) 3_667 3_667
O2 Dy1 O5 95.58(9) . 3_667
O7 Dy1 C5 72.90(12) . .
O5 Dy1 C5 92.33(11) . .
O8 Dy1 C5 101.15(12) . .
O3 Dy1 C5 28.74(13) . .
O4 Dy1 C5 26.05(11) . .
O1 Dy1 C5 99.36(12) . .
O6 Dy1 C5 148.35(11) 3_667 .
O2 Dy1 C5 98.71(12) . .
O5 Dy1 C5 159.15(11) 3_667 .
O7 Dy1 C1 105.24(10) . .
O5 Dy1 C1 100.82(10) . .
O8 Dy1 C1 160.19(11) . .
O3 Dy1 C1 69.90(13) . .
O4 Dy1 C1 123.52(10) . .
O1 Dy1 C1 25.89(10) . .
O6 Dy1 C1 86.18(11) 3_667 .
O2 Dy1 C1 26.68(9) . .
O5 Dy1 C1 87.43(10) 3_667 .
C5 Dy1 C1 98.65(12) . .
O7 Dy1 C9 99.65(11) . 3_667
O5 Dy1 C9 92.32(10) . 3_667
O8 Dy1 C9 72.32(11) . 3_667
O3 Dy1 C9 157.03(14) . 3_667
O4 Dy1 C9 148.49(10) . 3_667
O1 Dy1 C9 89.17(11) . 3_667
O6 Dy1 C9 25.47(10) 3_667 3_667
O2 Dy1 C9 84.44(11) . 3_667
O5 Dy1 C9 26.06(9) 3_667 3_667
C5 Dy1 C9 171.11(12) . 3_667
C1 Dy1 C9 87.92(12) . 3_667
C1 O1 Dy1 97.3(2) . .
C1 O2 Dy1 94.3(2) . .
C5 O3 Dy1 89.1(3) . .
C5 O4 Dy1 91.8(2) . .
C9 O5 Dy1 150.7(3) . .
C9 O5 Dy1 93.1(2) . 3_667
Dy1 O5 Dy1 113.11(9) . 3_667
C9 O6 Dy1 97.6(2) . 3_667
C13 O7 Dy1 160.7(2) . .

loop_
_geom_bond_atom_site_label_1
_geom_bond_atom_site_label_2
_geom_bond_distance
_geom_bond_site_symmetry_2
C1 O1 1.270(5) .
C1 O2 1.299(4) .
C1 C2 1.465(6) .
C1 Dy1 2.885(4) .
C2 C3 1.516(12) .
C2 H2A 0.9700 .
C2 H2B 0.9700 .
C3 C4 1.446(13) .
C3 H3A 0.9700 .
C3 H3B 0.9700 .
C4 H4A 0.9600 .
C4 H4B 0.9600 .
C4 H4C 0.9600 .
C5 O4 1.197(5) .
C5 O3 1.310(6) .
C5 C6 1.566(7) .
C5 Dy1 2.724(4) .
C6 C7 1.555(12) .
C6 H6A 0.9700 .
C6 H6B 0.9700 .
C7 C8 1.511(16) .
C7 H7A 0.9700 .
C7 H7B 0.9700 .
C8 H8A 0.9600 .
C8 H8B 0.9600 .
C8 H8C 0.9600 .
C9 O6 1.258(5) .
C9 O5 1.276(4) .
C9 C10 1.475(7) .
C9 Dy1 2.899(4) 3_667
C10 C11 1.697(12) .
C10 H10A 0.9700 .
C10 H10B 0.9700 .
C11 C12 1.46(2) .
C11 H11A 0.9700 .
C11 H11B 0.9700 .
C12 H12A 0.9600 .
C12 H12B 0.9600 .
C12 H12C 0.9600 .
C13 O7 1.621(4) .
C13 H13A 0.9600 .
C13 H13B 0.9600 .
C13 H13C 0.9600 .
Dy1 O7 2.325(3) .
Dy1 O5 2.346(2) .
Dy1 O8 2.371(3) .
Dy1 O3 2.410(5) .
Dy1 O4 2.409(3) .
Dy1 O1 2.433(3) .
Dy1 O6 2.451(3) 3_667
Dy1 O2 2.480(3) .
Dy1 O5 2.534(3) 3_667
Dy1 C9 2.899(4) 3_667
O5 Dy1 2.534(3) 3_667
O6 Dy1 2.451(3) 3_667

loop_
_geom_torsion_atom_site_label_1
_geom_torsion_atom_site_label_2
_geom_torsion_atom_site_label_3
_geom_torsion_atom_site_label_4
_geom_torsion
_geom_torsion_site_symmetry_1
_geom_torsion_site_symmetry_4
O1 C1 C2 C3 107.4(7) . .
O2 C1 C2 C3 -71.2(7) . .
Dy1 C1 C2 C3 18(3) . .
C1 C2 C3 C4 -68.4(11) . .
O4 C5 C6 C7 179.9(7) . .
O3 C5 C6 C7 -6.9(8) . .
Dy1 C5 C6 C7 80(2) . .
C5 C6 C7 C8 -159.1(9) . .
O6 C9 C10 C11 -88.8(7) . .
O5 C9 C10 C11 89.1(7) . .
Dy1 C9 C10 C11 -11(3) 3_667 .
C9 C10 C11 C12 -174.9(12) . .
O4 C5 Dy1 O7 -92.7(3) . .
O3 C5 Dy1 O7 103.3(3) . .
C6 C5 Dy1 O7 12(2) . .
O4 C5 Dy1 O5 62.6(2) . .
O3 C5 Dy1 O5 -101.4(3) . .
C6 C5 Dy1 O5 167(2) . .
O4 C5 Dy1 O8 -16.9(3) . .
O3 C5 Dy1 O8 179.2(3) . .
C6 C5 Dy1 O8 88(2) . .
O4 C5 Dy1 O3 164.0(4) . .
C6 C5 Dy1 O3 -91(2) . .
O3 C5 Dy1 O4 -164.0(4) . .
C6 C5 Dy1 O4 105(2) . .
O4 C5 Dy1 O1 137.7(2) . .
O3 C5 Dy1 O1 -26.3(3) . .
C6 C5 Dy1 O1 -118(2) . .
O4 C5 Dy1 O6 -99.3(3) . 3_667
O3 C5 Dy1 O6 96.7(3) . 3_667
C6 C5 Dy1 O6 5(2) . 3_667
O4 C5 Dy1 O2 -169.1(2) . .
O3 C5 Dy1 O2 26.9(3) . .
C6 C5 Dy1 O2 -64(2) . .
O4 C5 Dy1 O5 58.1(4) . 3_667
O3 C5 Dy1 O5 -105.9(4) . 3_667
C6 C5 Dy1 O5 162.9(19) . 3_667
O4 C5 Dy1 C1 163.9(2) . .
O3 C5 Dy1 C1 -0.1(3) . .
C6 C5 Dy1 C1 -91(2) . .
O4 C5 Dy1 C9 -58.9(8) . 3_667
O3 C5 Dy1 C9 137.1(7) . 3_667
C6 C5 Dy1 C9 46(2) . 3_667
O1 C1 Dy1 O7 -168.2(2) . .
O2 C1 Dy1 O7 17.7(2) . .
C2 C1 Dy1 O7 -75(3) . .
O1 C1 Dy1 O5 0.4(3) . .
O2 C1 Dy1 O5 -173.7(2) . .
C2 C1 Dy1 O5 94(3) . .
O1 C1 Dy1 O8 88.5(4) . .
O2 C1 Dy1 O8 -85.7(4) . .
C2 C1 Dy1 O8 -178(3) . .
O1 C1 Dy1 O3 -93.7(3) . .
O2 C1 Dy1 O3 92.2(2) . .
C2 C1 Dy1 O3 0(3) . .
O1 C1 Dy1 O4 -85.2(3) . .
O2 C1 Dy1 O4 100.6(2) . .
C2 C1 Dy1 O4 8(3) . .
O2 C1 Dy1 O1 -174.2(4) . .
C2 C1 Dy1 O1 94(3) . .
O1 C1 Dy1 O6 117.9(2) . 3_667
O2 C1 Dy1 O6 -56.3(2) . 3_667
C2 C1 Dy1 O6 -149(3) . 3_667
O1 C1 Dy1 O2 174.2(4) . .
C2 C1 Dy1 O2 -92(3) . .
O1 C1 Dy1 O5 66.3(2) . 3_667
O2 C1 Dy1 O5 -107.8(2) . 3_667
C2 C1 Dy1 O5 160(3) . 3_667
O1 C1 Dy1 C5 -93.6(3) . .
O2 C1 Dy1 C5 92.2(2) . .
C2 C1 Dy1 C5 0(3) . .
O1 C1 Dy1 C9 92.4(2) . 3_667
O2 C1 Dy1 C9 -81.8(2) . 3_667
C2 C1 Dy1 C9 -174(3) . 3_667
O2 C1 O1 Dy1 5.5(4) . .
C2 C1 O1 Dy1 -173.1(4) . .
O7 Dy1 O1 C1 15.1(3) . .
O5 Dy1 O1 C1 -179.6(3) . .
O8 Dy1 O1 C1 -141.0(2) . .
O3 Dy1 O1 C1 77.7(3) . .
O4 Dy1 O1 C1 110.1(2) . .
O6 Dy1 O1 C1 -63.1(2) 3_667 .
O2 Dy1 O1 C1 -3.3(2) . .
O5 Dy1 O1 C1 -110.5(2) 3_667 .
C5 Dy1 O1 C1 90.5(3) . .
C9 Dy1 O1 C1 -86.9(2) 3_667 .
O1 C1 O2 Dy1 -5.4(4) . .
C2 C1 O2 Dy1 173.3(4) . .
O7 Dy1 O2 C1 -162.7(2) . .
O5 Dy1 O2 C1 7.8(3) . .
O8 Dy1 O2 C1 142.8(2) . .
O3 Dy1 O2 C1 -78.8(2) . .
O4 Dy1 O2 C1 -97.7(2) . .
O1 Dy1 O2 C1 3.2(2) . .
O6 Dy1 O2 C1 119.2(2) 3_667 .
O5 Dy1 O2 C1 72.8(2) 3_667 .
C5 Dy1 O2 C1 -91.9(2) . .
C9 Dy1 O2 C1 96.4(2) 3_667 .
O4 C5 O3 Dy1 -16.8(5) . .
C6 C5 O3 Dy1 170.3(4) . .
O7 Dy1 O3 C5 -70.3(3) . .
O5 Dy1 O3 C5 81.1(3) . .
O8 Dy1 O3 C5 -1.0(3) . .
O4 Dy1 O3 C5 8.6(2) . .
O1 Dy1 O3 C5 152.9(3) . .
O6 Dy1 O3 C5 -124.3(3) 3_667 .
O2 Dy1 O3 C5 -152.1(3) . .
O5 Dy1 O3 C5 136.8(3) 3_667 .
C1 Dy1 O3 C5 179.9(3) . .
C9 Dy1 O3 C5 -164.4(3) 3_667 .
O3 C5 O4 Dy1 16.8(5) . .
C6 C5 O4 Dy1 -170.4(4) . .
O7 Dy1 O4 C5 79.9(3) . .
O5 Dy1 O4 C5 -115.9(3) . .
O8 Dy1 O4 C5 163.0(3) . .
O3 Dy1 O4 C5 -9.4(3) . .
O1 Dy1 O4 C5 -48.7(3) . .
O6 Dy1 O4 C5 119.9(3) 3_667 .
O2 Dy1 O4 C5 13.0(3) . .
O5 Dy1 O4 C5 -152.5(2) 3_667 .
C1 Dy1 O4 C5 -19.2(3) . .
C9 Dy1 O4 C5 165.3(3) 3_667 .
O6 C9 O5 Dy1 159.9(3) . .
C10 C9 O5 Dy1 -18.1(8) . .
Dy1 C9 O5 Dy1 154.1(5) 3_667 .
O6 C9 O5 Dy1 5.8(4) . 3_667
C10 C9 O5 Dy1 -172.2(4) . 3_667
O7 Dy1 O5 C9 87.1(5) . .
O8 Dy1 O5 C9 130.9(5) . .
O3 Dy1 O5 C9 1.6(5) . .
O4 Dy1 O5 C9 53.3(5) . .
O1 Dy1 O5 C9 -69.1(5) . .
O6 Dy1 O5 C9 -160.6(5) 3_667 .
O2 Dy1 O5 C9 -72.8(5) . .
O5 Dy1 O5 C9 -151.7(5) 3_667 .
C5 Dy1 O5 C9 30.0(5) . .
C1 Dy1 O5 C9 -69.3(5) . .
C9 Dy1 O5 C9 -157.6(4) 3_667 .
O7 Dy1 O5 Dy1 -121.2(2) . 3_667
O8 Dy1 O5 Dy1 -77.37(12) . 3_667
O3 Dy1 O5 Dy1 153.33(13) . 3_667
O4 Dy1 O5 Dy1 -155.00(12) . 3_667
O1 Dy1 O5 Dy1 82.66(12) . 3_667
O6 Dy1 O5 Dy1 -8.89(14) 3_667 3_667
O2 Dy1 O5 Dy1 78.92(15) . 3_667
O5 Dy1 O5 Dy1 0.0 3_667 3_667
C5 Dy1 O5 Dy1 -178.28(12) . 3_667
C1 Dy1 O5 Dy1 82.46(13) . 3_667
C9 Dy1 O5 Dy1 -5.86(12) 3_667 3_667
O5 C9 O6 Dy1 -6.0(4) . 3_667
C10 C9 O6 Dy1 171.9(4) . 3_667
O5 Dy1 O7 C13 61.0(7) . .
O8 Dy1 O7 C13 17.3(6) . .
O3 Dy1 O7 C13 150.6(6) . .
O4 Dy1 O7 C13 95.4(6) . .
O1 Dy1 O7 C13 -149.9(5) . .
O6 Dy1 O7 C13 -61.2(6) 3_667 .
O2 Dy1 O7 C13 -135.2(6) . .
O5 Dy1 O7 C13 -45.5(6) 3_667 .
C5 Dy1 O7 C13 122.3(6) . .
C1 Dy1 O7 C13 -143.1(6) . .
C9 Dy1 O7 C13 -52.7(6) 3_667 .
